data_4034548
loop_
_publ_author_name
'O'Dea, Connor'
'Ugarte Trejo, Omar'
'Arras, Janet'
'Ehnbom, Andreas'
'Bhuvanesh, Nattamai'
'Stollenz, Michael'

_publ_section_title
;
 Ethylene-Bridged Hexadentate Bis(amidines) and Bis(amidinates) with
 Variable Binding Sites.
;
_journal_issue 21
_journal_name_full 'The Journal of organic chemistry'
_journal_page_first 14217
_journal_page_last 14226
_journal_paper_doi 10.1021/acs.joc.9b01908
_journal_volume 84
_journal_year 2019
_chemical_formula_moiety 'C26 H40 N6, C6 H6'
_chemical_formula_sum 'C32 H46 N6'
_chemical_formula_weight 514.75
_space_group_crystal_system monoclinic
_space_group_IT_number 14
_space_group_name_Hall '-P 2yn'
_space_group_name_H-M_alt 'P 1 21/n 1'
_atom_sites_solution_hydrogens mixed
_atom_sites_solution_primary direct
_audit_creation_date 2016-10-12
_audit_creation_method
;
Olex2 1.2-beta
(compiled 2016.02.19 svn.r3266 for OlexSys, GUI svn.r5155)
;
_cell_angle_alpha 90
_cell_angle_beta 114.060(3)
_cell_angle_gamma 90
_cell_formula_units_Z 4
_cell_length_a 11.0095(6)
_cell_length_b 23.1808(13)
_cell_length_c 13.2505(7)
_cell_measurement_reflns_used 9892
_cell_measurement_temperature 100
_cell_measurement_theta_max 70.299
_cell_measurement_theta_min 3.814
_cell_volume 3087.8(3)
_computing_cell_refinement 'SAINT v8.34A (Bruker, 2013)'
_computing_data_reduction 'SAINT v8.34A (Bruker, 2013)'
_computing_molecular_graphics 'Olex2 (Dolomanov et al., 2009)'
_computing_publication_material 'Olex2 (Dolomanov et al., 2009)'
_computing_structure_refinement 'ShelXL (Sheldrick, 2015)'
_computing_structure_solution 'ShelXT (Sheldrick, 2015)'
_diffrn_ambient_temperature 100.0
_diffrn_measured_fraction_theta_full 0.990
_diffrn_measured_fraction_theta_max 0.990
_diffrn_measurement_device_type 'Bruker APEX-II CCD'
_diffrn_measurement_method '\f and \w scans'
_diffrn_radiation_type CuK\a
_diffrn_radiation_wavelength 1.54178
_diffrn_reflns_av_R_equivalents 0.0618
_diffrn_reflns_av_unetI/netI 0.0526
_diffrn_reflns_Laue_measured_fraction_full 0.990
_diffrn_reflns_Laue_measured_fraction_max 0.990
_diffrn_reflns_limit_h_max 11
_diffrn_reflns_limit_h_min -11
_diffrn_reflns_limit_k_max 24
_diffrn_reflns_limit_k_min -24
_diffrn_reflns_limit_l_max 10
_diffrn_reflns_limit_l_min -14
_diffrn_reflns_number 19670
_diffrn_reflns_point_group_measured_fraction_full 0.990
_diffrn_reflns_point_group_measured_fraction_max 0.990
_diffrn_reflns_theta_full 54.985
_diffrn_reflns_theta_max 54.985
_diffrn_reflns_theta_min 3.814
_diffrn_standards_number 0
_exptl_absorpt_coefficient_mu 0.511
_exptl_absorpt_correction_T_max 0.7533
_exptl_absorpt_correction_T_min 0.6154
_exptl_absorpt_correction_type multi-scan
_exptl_absorpt_process_details
;
SADABS-2014/3 (Bruker,2014/3) was used for absorption correction.
wR2(int) was 0.1232 before and 0.0630 after correction.
The Ratio of minimum to maximum transmission is 0.8169.
The \l/2 correction factor is Not present.
;
_exptl_crystal_colour colourless
_exptl_crystal_colour_primary colourless
_exptl_crystal_density_diffrn 1.107
_exptl_crystal_description block
_exptl_crystal_F_000 1120
_exptl_crystal_size_max 0.206
_exptl_crystal_size_mid 0.077
_exptl_crystal_size_min 0.044
_refine_diff_density_max 0.269
_refine_diff_density_min -0.248
_refine_diff_density_rms 0.051
_refine_ls_extinction_coef 0.0013(3)
_refine_ls_extinction_expression Fc^*^=kFc[1+0.001xFc^2^\l^3^/sin(2\q)]^-1/4^
_refine_ls_extinction_method 'SHELXL-2014/7 (Sheldrick 2014'
_refine_ls_goodness_of_fit_ref 1.053
_refine_ls_hydrogen_treatment constr
_refine_ls_matrix_type full
_refine_ls_number_parameters 444
_refine_ls_number_reflns 3840
_refine_ls_number_restraints 385
_refine_ls_restrained_S_all 1.005
_refine_ls_R_factor_all 0.0887
_refine_ls_R_factor_gt 0.0690
_refine_ls_shift/su_max 0.000
_refine_ls_shift/su_mean 0.000
_refine_ls_structure_factor_coef Fsqd
_refine_ls_weighting_details 'w=1/[\s^2^(Fo^2^)+(0.1315P)^2^+0.7023P] where P=(Fo^2^+2Fc^2^)/3'
_refine_ls_weighting_scheme calc
_refine_ls_wR_factor_gt 0.1814
_refine_ls_wR_factor_ref 0.2012
_reflns_Friedel_coverage 0.000
_reflns_number_gt 2954
_reflns_number_total 3840
_reflns_threshold_expression 'I > 2\s(I)'
_cod_data_source_file jo9b01908_si_003.cif
_cod_data_source_block stufout17
_cod_database_code 4034548
_shelx_space_group_comment
;
The symmetry employed for this shelxl refinement is uniquely defined
by the following loop, which should always be used as a source of
symmetry information in preference to the above space-group names.
They are only intended as comments.
;
_shelx_estimated_absorpt_t_max 0.978
_shelx_estimated_absorpt_t_min 0.902
_olex2_refinement_description
;
1. Fixed Uiso
 At 1.2 times of:
  All C(H) groups, All C(H,H) groups, All N(H) groups
 At 1.5 times of:
  All C(H,H,H) groups
2. Shared sites
{C20, C20A}
3. Restrained distances
 N5-C20 \\sim N5-C20A
 with sigma of 0.02
4. Uiso/Uaniso restraints and constraints
C20 \\sim C21 \\sim C22 \\sim C23 \\sim C24 \\sim N6 \\sim C25 \\sim C26 \\sim
C20A \\sim C21A \\sim C22A \\sim C23A \\sim C24A \\sim N6A \\sim C25A \\sim
C26A: within 2A with sigma of 0.04 and sigma for terminal atoms of 0.08
Uanis(C20) = Uanis(C20A)
5. Rigid body (RIGU) restrains
 C20, C21, C22, C23, C24, N6, C25, C26, C20A, C21A, C22A, C23A, C24A, N6A,
 C25A, C26A
 with sigma for 1-2 distances of 0.004 and sigma for 1-3 distances of 0.004
6. Same fragment restrains
{C20, C21, C22, C23, C24, N6, C25, C26} sigma for 1-2: 0.02, 1-3: 0.04
as
{C20A, C21A, C22A, C23A, C24A, N6A, C25A, C26A}
7. Others
 Sof(C1T)=Sof(H1T)=Sof(C2T)=Sof(H2T)=Sof(C3T)=Sof(H3T)=Sof(C4T)=Sof(H4T)=
 Sof(C5T)=Sof(H5T)=Sof(C6T)=Sof(H6T)=Sof(C20A)=Sof(C21A)=Sof(H21A)=Sof(C22A)=
 Sof(C23A)=Sof(H23A)=Sof(C24A)=Sof(N6A)=Sof(C25A)=Sof(H25D)=Sof(H25E)=Sof(H25F)=
 Sof(C26A)=Sof(H26D)=Sof(H26E)=Sof(H26F)=1-FVAR(1)
 Sof(C20)=Sof(C21)=Sof(H21)=Sof(C22)=Sof(C23)=Sof(H23)=Sof(C24)=Sof(N6)=
 Sof(C25)=Sof(H25A)=Sof(H25B)=Sof(H25C)=Sof(C26)=Sof(H26A)=Sof(H26B)=Sof(H26C)=
 Sof(C1S)=Sof(H1S)=Sof(C2S)=Sof(H2S)=Sof(C3S)=Sof(H3S)=Sof(C4S)=Sof(H4S)=
 Sof(C5S)=Sof(H5S)=Sof(C6S)=Sof(H6S)=FVAR(1)
8.a Riding coordinates:
 C10(H10A,H10B,H10C)
8.b Secondary CH2 refined with riding coordinates:
 C13(H13A,H13B), C14(H14A,H14B)
8.c Me refined with riding coordinates:
 C6(H6A,H6B,H6C), C25(H25A,H25B,H25C), C26(H26A,H26B,H26C), C25A(H25D,H25E,
 H25F), C26A(H26D,H26E,H26F)
8.d Aromatic/amide H refined with riding coordinates:
 N3(H3), N4(H4), C2(H2), C4(H4A), C21(H21), C23(H23), C1S(H1S), C2S(H2S),
 C3S(H3S), C4S(H4S), C5S(H5S), C6S(H6S), C1T(H1T), C2T(H2T), C3T(H3T), C4T(H4T),
  C5T(H5T), C6T(H6T), C21A(H21A), C23A(H23A)
8.e Fitted hexagon refined as free rotating group:
 C1S(C2S,C3S,C4S,C5S,C6S), C1T(C2T,C3T,C4T,C5T,C6T)
8.f Idealised Me refined as rotating group:
 C7(H7A,H7B,H7C), C11(H11A,H11B,H11C), C12(H12A,H12B,H12C), C17(H17A,H17B,
 H17C), C18(H18A,H18B,H18C), C19(H19A,H19B,H19C)
;
_shelx_shelxl_version_number 2014/7
_olex2_submission_special_instructions 'No special instructions were received'

loop_
_space_group_symop_operation_xyz
'x, y, z'
'-x+1/2, y+1/2, -z+1/2'
'-x, -y, -z'
'x-1/2, -y-1/2, z-1/2'

loop_
_atom_site_label
_atom_site_type_symbol
_atom_site_fract_x
_atom_site_fract_y
_atom_site_fract_z
_atom_site_U_iso_or_equiv
_atom_site_adp_type
_atom_site_occupancy
_atom_site_site_symmetry_order
_atom_site_calc_flag
_atom_site_refinement_flags_posn
_atom_site_refinement_flags_adp
_atom_site_refinement_flags_occupancy
_atom_site_disorder_assembly
_atom_site_disorder_group
N1 N 0.2207(3) 0.41646(11) 0.8524(2) 0.0412(6) Uani 1 1 d . . . . .
N2 N 0.3556(2) 0.34052(11) 0.8467(2) 0.0383(6) Uani 1 1 d . . . . .
N3 N 0.5323(2) 0.29802(10) 0.8334(2) 0.0368(6) Uani 1 1 d . . . . .
H3 H 0.6186 0.2985 0.8517 0.044 Uiso 1 1 calc R . . . .
N4 N 0.3025(2) 0.32783(10) 0.60924(19) 0.0349(6) Uani 1 1 d . . . . .
H4 H 0.3003 0.3458 0.6670 0.042 Uiso 1 1 calc R . . . .
N5 N 0.2065(2) 0.32837(10) 0.41408(19) 0.0352(6) Uani 1 1 d D . . . .
C1 C 0.2784(3) 0.36628(13) 0.8962(2) 0.0369(7) Uani 1 1 d . . . . .
C2 C 0.2517(3) 0.33713(13) 0.9750(2) 0.0426(8) Uani 1 1 d . . . . .
H2 H 0.2934 0.3012 1.0030 0.051 Uiso 1 1 calc R . . . .
C3 C 0.1630(4) 0.36095(15) 1.0131(3) 0.0490(8) Uani 1 1 d . . . . .
C4 C 0.1044(3) 0.41300(15) 0.9695(3) 0.0483(8) Uani 1 1 d . . . . .
H4A H 0.0433 0.4303 0.9944 0.058 Uiso 1 1 calc R . . . .
C5 C 0.1346(3) 0.43970(13) 0.8900(3) 0.0435(8) Uani 1 1 d . . . . .
C6 C 0.1266(5) 0.3301(2) 1.0981(3) 0.0721(12) Uani 1 1 d . . . . .
H6A H 0.1770 0.2940 1.1201 0.108 Uiso 1 1 calc R . . . .
H6B H 0.1480 0.3548 1.1631 0.108 Uiso 1 1 calc R . . . .
H6C H 0.0311 0.3215 1.0659 0.108 Uiso 1 1 calc R . . . .
C7 C 0.0731(4) 0.49581(16) 0.8355(3) 0.0647(10) Uani 1 1 d . . . . .
H7A H 0.1435 0.5227 0.8393 0.097 Uiso 1 1 calc GR . . . .
H7B H 0.0218 0.5125 0.8739 0.097 Uiso 1 1 calc GR . . . .
H7C H 0.0140 0.4887 0.7580 0.097 Uiso 1 1 calc GR . . . .
C8 C 0.4829(3) 0.33316(12) 0.8887(2) 0.0355(7) Uani 1 1 d . . . . .
C9 C 0.5865(3) 0.35956(14) 0.9962(3) 0.0456(8) Uani 1 1 d . . . . .
C10 C 0.7191(3) 0.37074(15) 0.9869(3) 0.0520(9) Uani 1 1 d . . . . .
H10A H 0.7022 0.3846 0.9125 0.078 Uiso 1 1 d R . . . .
H10B H 0.7693 0.4000 1.0415 0.078 Uiso 1 1 d R . . . .
H10C H 0.7707 0.3349 1.0015 0.078 Uiso 1 1 d R . . . .
C11 C 0.6109(4) 0.31640(16) 1.0898(3) 0.0551(9) Uani 1 1 d . . . . .
H11A H 0.5298 0.3124 1.1028 0.083 Uiso 1 1 calc GR . . . .
H11B H 0.6835 0.3303 1.1573 0.083 Uiso 1 1 calc GR . . . .
H11C H 0.6350 0.2789 1.0693 0.083 Uiso 1 1 calc GR . . . .
C12 C 0.5406(4) 0.41753(15) 1.0242(3) 0.0577(10) Uani 1 1 d . . . . .
H12A H 0.5135 0.4431 0.9599 0.087 Uiso 1 1 calc GR . . . .
H12B H 0.6138 0.4353 1.0866 0.087 Uiso 1 1 calc GR . . . .
H12C H 0.4650 0.4112 1.0440 0.087 Uiso 1 1 calc GR . . . .
C13 C 0.4512(3) 0.25971(12) 0.7460(2) 0.0348(7) Uani 1 1 d . . . . .
H13A H 0.3716 0.2489 0.7587 0.042 Uiso 1 1 calc R . . . .
H13B H 0.5022 0.2240 0.7500 0.042 Uiso 1 1 calc R . . . .
C14 C 0.4061(3) 0.28466(12) 0.6308(2) 0.0333(7) Uani 1 1 d . . . . .
H14A H 0.4831 0.3024 0.6223 0.040 Uiso 1 1 calc R . . . .
H14B H 0.3720 0.2532 0.5759 0.040 Uiso 1 1 calc R . . . .
C15 C 0.2092(3) 0.34302(12) 0.5089(2) 0.0348(7) Uani 1 1 d . . . . .
C16 C 0.0944(3) 0.37990(13) 0.5106(2) 0.0407(7) Uani 1 1 d . . . . .
C17 C 0.1501(4) 0.43759(14) 0.5666(3) 0.0511(9) Uani 1 1 d . . . . .
H17A H 0.2099 0.4308 0.6441 0.077 Uiso 1 1 calc GR . . . .
H17B H 0.0767 0.4626 0.5631 0.077 Uiso 1 1 calc GR . . . .
H17C H 0.1994 0.4563 0.5285 0.077 Uiso 1 1 calc GR . . . .
C18 C 0.0257(3) 0.34959(16) 0.5748(3) 0.0513(8) Uani 1 1 d . . . . .
H18A H -0.0158 0.3139 0.5365 0.077 Uiso 1 1 calc GR . . . .
H18B H -0.0426 0.3750 0.5801 0.077 Uiso 1 1 calc GR . . . .
H18C H 0.0914 0.3403 0.6492 0.077 Uiso 1 1 calc GR . . . .
C19 C -0.0075(3) 0.39150(15) 0.3936(3) 0.0521(9) Uani 1 1 d . . . . .
H19A H 0.0361 0.4108 0.3514 0.078 Uiso 1 1 calc GR . . . .
H19B H -0.0782 0.4163 0.3962 0.078 Uiso 1 1 calc GR . . . .
H19C H -0.0458 0.3549 0.3577 0.078 Uiso 1 1 calc GR . . . .
C20 C 0.3094(3) 0.30360(14) 0.3933(2) 0.0382(7) Uani 0.488(6) 1 d D U P A 1
C21 C 0.4358(11) 0.3262(5) 0.4107(15) 0.043(3) Uani 0.488(6) 1 d D U P A 1
H21 H 0.4623 0.3622 0.4476 0.052 Uiso 0.488(6) 1 calc R . P A 1
C22 C 0.5226(8) 0.2976(5) 0.3753(9) 0.042(2) Uani 0.488(6) 1 d D U P A 1
C23 C 0.4851(10) 0.2447(5) 0.3254(8) 0.040(2) Uani 0.488(6) 1 d D U P A 1
H23 H 0.5414 0.2249 0.2985 0.048 Uiso 0.488(6) 1 calc R . P A 1
C24 C 0.3640(12) 0.2201(5) 0.3139(11) 0.038(3) Uani 0.488(6) 1 d D U P A 1
N6 N 0.284(2) 0.2489(8) 0.353(3) 0.033(3) Uani 0.488(6) 1 d D U P A 1
C25 C 0.3211(11) 0.1618(4) 0.2608(9) 0.045(2) Uani 0.488(6) 1 d D U P A 1
H25A H 0.3888 0.1468 0.2374 0.067 Uiso 0.488(6) 1 calc R . P A 1
H25B H 0.3104 0.1353 0.3141 0.067 Uiso 0.488(6) 1 calc R . P A 1
H25C H 0.2363 0.1656 0.1962 0.067 Uiso 0.488(6) 1 calc R . P A 1
C26 C 0.6538(7) 0.3262(4) 0.3934(6) 0.0514(19) Uani 0.488(6) 1 d D U P A 1
H26A H 0.6601 0.3634 0.4302 0.077 Uiso 0.488(6) 1 calc R . P A 1
H26B H 0.7274 0.3013 0.4397 0.077 Uiso 0.488(6) 1 calc R . P A 1
H26C H 0.6585 0.3323 0.3219 0.077 Uiso 0.488(6) 1 calc R . P A 1
C1S C 0.7033(5) 0.5107(3) 0.6540(4) 0.052(3) Uani 0.488(6) 1 d . . P A 1
H1S H 0.7620 0.5268 0.6252 0.062 Uiso 0.488(6) 1 calc R . P A 1
C2S C 0.6050(5) 0.4722(2) 0.5908(3) 0.048(2) Uani 0.488(6) 1 d G . P A 1
H2S H 0.5965 0.4619 0.5189 0.058 Uiso 0.488(6) 1 calc R . P A 1
C3S C 0.5190(5) 0.4487(2) 0.6330(4) 0.0498(19) Uani 0.488(6) 1 d G . P A 1
H3S H 0.4519 0.4224 0.5898 0.060 Uiso 0.488(6) 1 calc R . P A 1
C4S C 0.5314(5) 0.4639(2) 0.7382(4) 0.043(3) Uani 0.488(6) 1 d G . P A 1
H4S H 0.4727 0.4478 0.7670 0.052 Uiso 0.488(6) 1 calc R . P A 1
C5S C 0.6297(5) 0.5024(2) 0.8014(3) 0.048(2) Uani 0.488(6) 1 d G . P A 1
H5S H 0.6382 0.5127 0.8733 0.058 Uiso 0.488(6) 1 calc R . P A 1
C6S C 0.7156(5) 0.5259(2) 0.7593(4) 0.052(2) Uani 0.488(6) 1 d G . P A 1
H6S H 0.7828 0.5522 0.8024 0.063 Uiso 0.488(6) 1 calc R . P A 1
C1T C 0.5079(5) 0.5039(2) 0.7433(4) 0.054(2) Uani 0.512(6) 1 d . . P A 2
H1T H 0.4430 0.5111 0.7718 0.065 Uiso 0.512(6) 1 calc R . P A 2
C2T C 0.5960(5) 0.54720(18) 0.7449(4) 0.051(2) Uani 0.512(6) 1 d G . P A 2
H2T H 0.5913 0.5840 0.7746 0.062 Uiso 0.512(6) 1 calc R . P A 2
C3T C 0.6910(4) 0.53664(18) 0.7032(5) 0.053(2) Uani 0.512(6) 1 d G . P A 2
H3T H 0.7512 0.5663 0.7043 0.063 Uiso 0.512(6) 1 calc R . P A 2
C4T C 0.6979(5) 0.4828(2) 0.6598(5) 0.052(3) Uani 0.512(6) 1 d G . P A 2
H4T H 0.7628 0.4756 0.6312 0.063 Uiso 0.512(6) 1 calc R . P A 2
C5T C 0.6098(6) 0.43945(16) 0.6581(5) 0.056(2) Uani 0.512(6) 1 d G . P A 2
H5T H 0.6145 0.4026 0.6284 0.067 Uiso 0.512(6) 1 calc R . P A 2
C6T C 0.5148(5) 0.4500(2) 0.6999(5) 0.051(3) Uani 0.512(6) 1 d G . P A 2
H6T H 0.4546 0.4204 0.6987 0.062 Uiso 0.512(6) 1 calc R . P A 2
C20A C 0.3094(3) 0.30360(14) 0.3933(2) 0.0382(7) Uani 0.512(6) 1 d D U P A 2
C21A C 0.4139(10) 0.3427(5) 0.4080(13) 0.041(2) Uani 0.512(6) 1 d D U P A 2
H21A H 0.4169 0.3798 0.4395 0.050 Uiso 0.512(6) 1 calc R . P A 2
C22A C 0.5115(8) 0.3248(5) 0.3745(8) 0.042(2) Uani 0.512(6) 1 d D U P A 2
C23A C 0.4954(9) 0.2714(5) 0.3256(9) 0.042(2) Uani 0.512(6) 1 d D U P A 2
H23A H 0.5601 0.2580 0.3008 0.051 Uiso 0.512(6) 1 calc R . P A 2
C24A C 0.3863(12) 0.2365(5) 0.3113(11) 0.037(2) Uani 0.512(6) 1 d D U P A 2
N6A N 0.288(2) 0.2538(8) 0.341(3) 0.039(4) Uani 0.512(6) 1 d D U P A 2
C25A C 0.3608(10) 0.1795(4) 0.2559(9) 0.046(2) Uani 0.512(6) 1 d D U P A 2
H25D H 0.4349 0.1694 0.2364 0.069 Uiso 0.512(6) 1 calc R . P A 2
H25E H 0.3522 0.1502 0.3060 0.069 Uiso 0.512(6) 1 calc R . P A 2
H25F H 0.2782 0.1811 0.1887 0.069 Uiso 0.512(6) 1 calc R . P A 2
C26A C 0.6269(8) 0.3636(5) 0.3860(7) 0.060(2) Uani 0.512(6) 1 d D U P A 2
H26D H 0.6211 0.3996 0.4228 0.090 Uiso 0.512(6) 1 calc R . P A 2
H26E H 0.7108 0.3441 0.4301 0.090 Uiso 0.512(6) 1 calc R . P A 2
H26F H 0.6234 0.3724 0.3125 0.090 Uiso 0.512(6) 1 calc R . P A 2

loop_
_atom_site_aniso_label
_atom_site_aniso_U_11
_atom_site_aniso_U_22
_atom_site_aniso_U_33
_atom_site_aniso_U_23
_atom_site_aniso_U_13
_atom_site_aniso_U_12
N1 0.0420(14) 0.0444(15) 0.0363(14) -0.0022(11) 0.0149(11) -0.0005(12)
N2 0.0376(15) 0.0472(14) 0.0316(13) -0.0055(11) 0.0156(11) 0.0042(11)
N3 0.0324(12) 0.0377(13) 0.0356(13) -0.0028(10) 0.0089(11) 0.0035(10)
N4 0.0362(13) 0.0383(13) 0.0290(13) 0.0008(9) 0.0122(11) 0.0047(10)
N5 0.0378(13) 0.0350(12) 0.0326(14) -0.0003(10) 0.0141(11) -0.0035(10)
C1 0.0369(15) 0.0414(16) 0.0314(16) -0.0046(12) 0.0129(13) 0.0002(13)
C2 0.0532(19) 0.0384(16) 0.0358(17) 0.0041(12) 0.0178(15) 0.0024(14)
C3 0.057(2) 0.060(2) 0.0354(17) -0.0009(15) 0.0242(16) -0.0067(17)
C4 0.0475(18) 0.062(2) 0.0402(18) -0.0112(15) 0.0226(15) 0.0020(16)
C5 0.0414(16) 0.0426(17) 0.0398(17) -0.0061(13) 0.0099(14) 0.0040(14)
C6 0.087(3) 0.089(3) 0.052(2) 0.009(2) 0.041(2) -0.013(2)
C7 0.064(2) 0.054(2) 0.064(2) 0.0006(18) 0.0128(19) 0.0122(18)
C8 0.0410(18) 0.0345(15) 0.0321(16) 0.0036(12) 0.0160(14) 0.0034(12)
C9 0.0462(18) 0.0435(17) 0.0392(18) -0.0071(13) 0.0093(14) 0.0086(14)
C10 0.0437(18) 0.0465(18) 0.052(2) -0.0125(15) 0.0059(16) 0.0027(15)
C11 0.056(2) 0.067(2) 0.0324(17) -0.0019(15) 0.0070(15) 0.0117(17)
C12 0.0509(19) 0.050(2) 0.054(2) -0.0204(16) 0.0025(16) 0.0067(16)
C13 0.0341(15) 0.0331(14) 0.0367(16) -0.0017(12) 0.0139(13) 0.0014(12)
C14 0.0305(14) 0.0354(15) 0.0339(15) -0.0026(11) 0.0131(12) -0.0006(11)
C15 0.0383(16) 0.0305(14) 0.0338(17) 0.0017(12) 0.0129(13) -0.0044(12)
C16 0.0412(16) 0.0417(17) 0.0352(16) 0.0000(13) 0.0114(14) 0.0067(13)
C17 0.058(2) 0.0466(18) 0.0419(18) -0.0027(14) 0.0136(16) 0.0117(15)
C18 0.0375(17) 0.063(2) 0.054(2) 0.0069(16) 0.0195(15) 0.0121(15)
C19 0.0495(19) 0.0506(18) 0.0435(19) -0.0034(15) 0.0059(15) 0.0161(15)
C20 0.0327(15) 0.0571(17) 0.0237(14) 0.0012(12) 0.0103(12) -0.0026(13)
C21 0.033(4) 0.060(6) 0.036(5) -0.006(5) 0.012(4) -0.007(4)
C22 0.037(4) 0.063(6) 0.026(4) 0.003(5) 0.011(3) -0.002(4)
C23 0.032(4) 0.060(5) 0.033(4) 0.001(4) 0.017(3) -0.001(4)
C24 0.029(4) 0.060(5) 0.026(4) 0.004(4) 0.013(3) 0.003(3)
N6 0.031(5) 0.051(4) 0.018(5) 0.006(4) 0.010(4) 0.006(3)
C25 0.042(6) 0.059(5) 0.039(4) -0.004(4) 0.022(4) 0.002(4)
C26 0.044(4) 0.064(5) 0.046(4) -0.005(4) 0.018(3) -0.003(4)
C1S 0.059(5) 0.046(7) 0.050(5) 0.001(5) 0.021(4) -0.016(5)
C2S 0.043(4) 0.061(5) 0.038(4) -0.002(4) 0.015(4) -0.006(3)
C3S 0.046(5) 0.052(4) 0.045(5) -0.007(4) 0.013(4) -0.004(4)
C4S 0.051(5) 0.045(6) 0.037(5) -0.011(5) 0.021(4) -0.009(4)
C5S 0.056(5) 0.051(4) 0.039(4) -0.004(3) 0.020(4) 0.005(3)
C6S 0.051(5) 0.047(4) 0.046(5) -0.003(4) 0.008(4) -0.011(4)
C1T 0.060(5) 0.058(5) 0.052(4) -0.001(4) 0.029(4) -0.009(4)
C2T 0.064(5) 0.050(4) 0.041(4) -0.003(3) 0.023(3) -0.005(3)
C3T 0.046(5) 0.051(5) 0.051(7) 0.005(5) 0.010(5) -0.009(4)
C4T 0.046(5) 0.056(6) 0.057(5) 0.005(5) 0.023(4) -0.001(5)
C5T 0.064(5) 0.046(4) 0.045(4) 0.002(3) 0.011(4) 0.002(4)
C6T 0.060(5) 0.044(5) 0.043(7) -0.003(5) 0.014(4) -0.010(4)
C20A 0.0327(15) 0.0571(17) 0.0237(14) 0.0012(12) 0.0103(12) -0.0026(13)
C21A 0.035(4) 0.060(5) 0.027(4) 0.004(4) 0.011(3) -0.002(4)
C22A 0.034(3) 0.062(5) 0.030(4) -0.001(4) 0.013(3) -0.003(3)
C23A 0.036(4) 0.062(5) 0.032(4) 0.000(4) 0.017(3) -0.003(4)
C24A 0.032(5) 0.053(4) 0.031(4) 0.004(4) 0.016(3) 0.002(3)
N6A 0.037(5) 0.057(5) 0.029(8) 0.003(5) 0.019(4) 0.001(4)
C25A 0.047(6) 0.058(5) 0.045(4) -0.001(4) 0.029(4) 0.003(4)
C26A 0.051(4) 0.082(6) 0.051(4) -0.007(4) 0.024(3) -0.016(4)

loop_
_atom_type_symbol
_atom_type_description
_atom_type_scat_dispersion_real
_atom_type_scat_dispersion_imag
_atom_type_scat_source
C C 0.0181 0.0091 'International Tables Vol C Tables 4.2.6.8 and 6.1.1.4'
H H 0.0000 0.0000 'International Tables Vol C Tables 4.2.6.8 and 6.1.1.4'
N N 0.0311 0.0180 'International Tables Vol C Tables 4.2.6.8 and 6.1.1.4'

loop_
_geom_angle_atom_site_label_1
_geom_angle_atom_site_label_2
_geom_angle_atom_site_label_3
_geom_angle
C1 N1 C5 117.9(3)
C8 N2 C1 127.9(3)
C8 N3 H3 118.2
C8 N3 C13 123.6(2)
C13 N3 H3 118.2
C14 N4 H4 116.9
C15 N4 H4 116.9
C15 N4 C14 126.3(2)
C15 N5 C20 127.1(3)
C15 N5 C20A 127.1(3)
N1 C1 N2 116.1(3)
N1 C1 C2 123.1(3)
C2 C1 N2 120.4(3)
C1 C2 H2 120.6
C1 C2 C3 118.9(3)
C3 C2 H2 120.6
C2 C3 C6 121.4(3)
C4 C3 C2 118.5(3)
C4 C3 C6 120.1(3)
C3 C4 H4A 120.1
C5 C4 C3 119.7(3)
C5 C4 H4A 120.1
N1 C5 C4 121.9(3)
N1 C5 C7 114.4(3)
C4 C5 C7 123.6(3)
C3 C6 H6A 109.5
C3 C6 H6B 109.5
C3 C6 H6C 109.5
H6A C6 H6B 109.5
H6A C6 H6C 109.5
H6B C6 H6C 109.5
C5 C7 H7A 109.5
C5 C7 H7B 109.5
C5 C7 H7C 109.5
H7A C7 H7B 109.5
H7A C7 H7C 109.5
H7B C7 H7C 109.5
N2 C8 N3 116.9(3)
N2 C8 C9 127.6(3)
N3 C8 C9 115.5(3)
C10 C9 C8 111.3(3)
C11 C9 C8 108.0(3)
C11 C9 C10 108.5(3)
C11 C9 C12 110.0(3)
C12 C9 C8 112.2(3)
C12 C9 C10 106.8(3)
C9 C10 H10A 109.8
C9 C10 H10B 109.1
C9 C10 H10C 109.6
H10A C10 H10B 109.5
H10A C10 H10C 109.5
H10B C10 H10C 109.5
C9 C11 H11A 109.5
C9 C11 H11B 109.5
C9 C11 H11C 109.5
H11A C11 H11B 109.5
H11A C11 H11C 109.5
H11B C11 H11C 109.5
C9 C12 H12A 109.5
C9 C12 H12B 109.5
C9 C12 H12C 109.5
H12A C12 H12B 109.5
H12A C12 H12C 109.5
H12B C12 H12C 109.5
N3 C13 H13A 108.6
N3 C13 H13B 108.6
N3 C13 C14 114.5(2)
H13A C13 H13B 107.6
C14 C13 H13A 108.6
C14 C13 H13B 108.6
N4 C14 C13 111.7(2)
N4 C14 H14A 109.3
N4 C14 H14B 109.3
C13 C14 H14A 109.3
C13 C14 H14B 109.3
H14A C14 H14B 107.9
N4 C15 C16 115.5(2)
N5 C15 N4 126.5(3)
N5 C15 C16 118.0(3)
C17 C16 C15 108.9(3)
C18 C16 C15 110.6(2)
C18 C16 C17 108.9(3)
C18 C16 C19 108.9(3)
C19 C16 C15 110.6(3)
C19 C16 C17 108.8(3)
C16 C17 H17A 109.5
C16 C17 H17B 109.5
C16 C17 H17C 109.5
H17A C17 H17B 109.5
H17A C17 H17C 109.5
H17B C17 H17C 109.5
C16 C18 H18A 109.5
C16 C18 H18B 109.5
C16 C18 H18C 109.5
H18A C18 H18B 109.5
H18A C18 H18C 109.5
H18B C18 H18C 109.5
C16 C19 H19A 109.5
C16 C19 H19B 109.5
C16 C19 H19C 109.5
H19A C19 H19B 109.5
H19A C19 H19C 109.5
H19B C19 H19C 109.5
N5 C20 C21 129.7(5)
N6 C20 N5 114.1(6)
N6 C20 C21 116.1(8)
C20 C21 H21 118.9
C22 C21 C20 122.1(9)
C22 C21 H21 118.9
C21 C22 C26 118.5(9)
C23 C22 C21 118.4(8)
C23 C22 C26 123.1(9)
C22 C23 H23 119.9
C22 C23 C24 120.1(8)
C24 C23 H23 119.9
C23 C24 C25 121.3(8)
N6 C24 C23 119.6(9)
N6 C24 C25 119.1(9)
C24 N6 C20 123.0(11)
C24 C25 H25A 109.5
C24 C25 H25B 109.5
C24 C25 H25C 109.5
H25A C25 H25B 109.5
H25A C25 H25C 109.5
H25B C25 H25C 109.5
C22 C26 H26A 109.5
C22 C26 H26B 109.5
C22 C26 H26C 109.5
H26A C26 H26B 109.5
H26A C26 H26C 109.5
H26B C26 H26C 109.5
C2S C1S H1S 120.0
C2S C1S C6S 120.0
C6S C1S H1S 120.0
C1S C2S H2S 120.0
C1S C2S C3S 120.0
C3S C2S H2S 120.0
C2S C3S H3S 120.0
C4S C3S C2S 120.0
C4S C3S H3S 120.0
C3S C4S H4S 120.0
C5S C4S C3S 120.0
C5S C4S H4S 120.0
C4S C5S H5S 120.0
C4S C5S C6S 120.0
C6S C5S H5S 120.0
C1S C6S H6S 120.0
C5S C6S C1S 120.0
C5S C6S H6S 120.0
C2T C1T H1T 120.0
C2T C1T C6T 120.0
C6T C1T H1T 120.0
C1T C2T H2T 120.0
C3T C2T C1T 120.0
C3T C2T H2T 120.0
C2T C3T H3T 120.0
C2T C3T C4T 120.0
C4T C3T H3T 120.0
C3T C4T H4T 120.0
C5T C4T C3T 120.0
C5T C4T H4T 120.0
C4T C5T H5T 120.0
C4T C5T C6T 120.0
C6T C5T H5T 120.0
C1T C6T H6T 120.0
C5T C6T C1T 120.0
C5T C6T H6T 120.0
N5 C20A C21A 113.0(5)
N6A C20A N5 118.6(7)
N6A C20A C21A 126.5(8)
C20A C21A H21A 121.3
C22A C21A C20A 117.3(8)
C22A C21A H21A 121.3
C21A C22A C26A 121.4(8)
C23A C22A C21A 117.0(7)
C23A C22A C26A 121.6(8)
C22A C23A H23A 119.2
C22A C23A C24A 121.6(7)
C24A C23A H23A 119.2
C23A C24A C25A 124.3(9)
N6A C24A C23A 122.3(9)
N6A C24A C25A 113.3(9)
C20A N6A C24A 114.8(10)
C24A C25A H25D 109.5
C24A C25A H25E 109.5
C24A C25A H25F 109.5
H25D C25A H25E 109.5
H25D C25A H25F 109.5
H25E C25A H25F 109.5
C22A C26A H26D 109.5
C22A C26A H26E 109.5
C22A C26A H26F 109.5
H26D C26A H26E 109.5
H26D C26A H26F 109.5
H26E C26A H26F 109.5

loop_
_geom_bond_atom_site_label_1
_geom_bond_atom_site_label_2
_geom_bond_distance
N1 C1 1.339(4)
N1 C5 1.350(4)
N2 C1 1.401(4)
N2 C8 1.291(4)
N3 H3 0.8800
N3 C8 1.349(4)
N3 C13 1.444(4)
N4 H4 0.8800
N4 C14 1.455(4)
N4 C15 1.354(4)
N5 C15 1.290(4)
N5 C20 1.394(4)
N5 C20A 1.394(4)
C1 C2 1.373(4)
C2 H2 0.9500
C2 C3 1.383(5)
C3 C4 1.379(5)
C3 C6 1.520(5)
C4 H4A 0.9500
C4 C5 1.374(5)
C5 C7 1.508(5)
C6 H6A 0.9800
C6 H6B 0.9800
C6 H6C 0.9800
C7 H7A 0.9800
C7 H7B 0.9800
C7 H7C 0.9800
C8 C9 1.542(4)
C9 C10 1.536(5)
C9 C11 1.530(5)
C9 C12 1.534(5)
C10 H10A 0.9800
C10 H10B 0.9801
C10 H10C 0.9802
C11 H11A 0.9800
C11 H11B 0.9800
C11 H11C 0.9800
C12 H12A 0.9800
C12 H12B 0.9800
C12 H12C 0.9800
C13 H13A 0.9900
C13 H13B 0.9900
C13 C14 1.514(4)
C14 H14A 0.9900
C14 H14B 0.9900
C15 C16 1.534(4)
C16 C17 1.531(5)
C16 C18 1.521(5)
C16 C19 1.522(4)
C17 H17A 0.9800
C17 H17B 0.9800
C17 H17C 0.9800
C18 H18A 0.9800
C18 H18B 0.9800
C18 H18C 0.9800
C19 H19A 0.9800
C19 H19B 0.9800
C19 H19C 0.9800
C20 C21 1.415(9)
C20 N6 1.363(10)
C21 H21 0.9500
C21 C22 1.393(12)
C22 C23 1.373(13)
C22 C26 1.517(10)
C23 H23 0.9500
C23 C24 1.401(11)
C24 N6 1.361(10)
C24 C25 1.506(11)
C25 H25A 0.9800
C25 H25B 0.9800
C25 H25C 0.9800
C26 H26A 0.9800
C26 H26B 0.9800
C26 H26C 0.9800
C1S H1S 0.9500
C1S C2S 1.3900
C1S C6S 1.3900
C2S H2S 0.9500
C2S C3S 1.3900
C3S H3S 0.9500
C3S C4S 1.3900
C4S H4S 0.9500
C4S C5S 1.3900
C5S H5S 0.9500
C5S C6S 1.3900
C6S H6S 0.9500
C1T H1T 0.9500
C1T C2T 1.3900
C1T C6T 1.3900
C2T H2T 0.9500
C2T C3T 1.3900
C3T H3T 0.9500
C3T C4T 1.3900
C4T H4T 0.9500
C4T C5T 1.3900
C5T H5T 0.9500
C5T C6T 1.3900
C6T H6T 0.9500
C20A C21A 1.414(9)
C20A N6A 1.317(10)
C21A H21A 0.9500
C21A C22A 1.382(11)
C22A C23A 1.375(12)
C22A C26A 1.513(10)
C23A H23A 0.9500
C23A C24A 1.396(12)
C24A N6A 1.355(11)
C24A C25A 1.483(11)
C25A H25D 0.9800
C25A H25E 0.9800
C25A H25F 0.9800
C26A H26D 0.9800
C26A H26E 0.9800
C26A H26F 0.9800

loop_
_geom_torsion_atom_site_label_1
_geom_torsion_atom_site_label_2
_geom_torsion_atom_site_label_3
_geom_torsion_atom_site_label_4
_geom_torsion
N1 C1 C2 C3 -1.3(5)
N2 C1 C2 C3 -172.7(3)
N2 C8 C9 C10 -147.4(3)
N2 C8 C9 C11 93.7(4)
N2 C8 C9 C12 -27.8(5)
N3 C8 C9 C10 33.2(4)
N3 C8 C9 C11 -85.7(3)
N3 C8 C9 C12 152.8(3)
N3 C13 C14 N4 -73.5(3)
N4 C15 C16 C17 63.4(3)
N4 C15 C16 C18 -56.3(3)
N4 C15 C16 C19 -177.0(3)
N5 C15 C16 C17 -118.3(3)
N5 C15 C16 C18 122.1(3)
N5 C15 C16 C19 1.3(4)
N5 C20 C21 C22 -173.8(8)
N5 C20 N6 C24 171(2)
N5 C20A C21A C22A -171.1(8)
N5 C20A N6A C24A 171.6(18)
C1 N1 C5 C4 -0.9(5)
C1 N1 C5 C7 -179.4(3)
C1 N2 C8 N3 168.2(3)
C1 N2 C8 C9 -11.2(5)
C1 C2 C3 C4 0.4(5)
C1 C2 C3 C6 178.4(3)
C2 C3 C4 C5 0.2(5)
C3 C4 C5 N1 0.1(5)
C3 C4 C5 C7 178.4(3)
C5 N1 C1 N2 173.3(3)
C5 N1 C1 C2 1.5(4)
C6 C3 C4 C5 -177.8(3)
C8 N2 C1 N1 112.5(3)
C8 N2 C1 C2 -75.5(4)
C8 N3 C13 C14 93.6(3)
C13 N3 C8 N2 -13.6(4)
C13 N3 C8 C9 165.9(3)
C14 N4 C15 N5 -10.7(5)
C14 N4 C15 C16 167.4(3)
C15 N4 C14 C13 -154.5(3)
C15 N5 C20 C21 -63.7(10)
C15 N5 C20 N6 114.7(18)
C15 N5 C20A C21A -71.6(8)
C15 N5 C20A N6A 123(2)
C20 N5 C15 N4 -13.3(5)
C20 N5 C15 C16 168.6(3)
C20 C21 C22 C23 -2.2(19)
C20 C21 C22 C26 177.6(11)
C21 C20 N6 C24 -10(4)
C21 C22 C23 C24 -1.9(15)
C22 C23 C24 N6 0(2)
C22 C23 C24 C25 -179.2(10)
C23 C24 N6 C20 6(4)
N6 C20 C21 C22 8(3)
C25 C24 N6 C20 -174(2)
C26 C22 C23 C24 178.3(10)
C1S C2S C3S C4S 0.0
C2S C1S C6S C5S 0.0
C2S C3S C4S C5S 0.0
C3S C4S C5S C6S 0.0
C4S C5S C6S C1S 0.0
C6S C1S C2S C3S 0.0
C1T C2T C3T C4T 0.0
C2T C1T C6T C5T 0.0
C2T C3T C4T C5T 0.0
C3T C4T C5T C6T 0.0
C4T C5T C6T C1T 0.0
C6T C1T C2T C3T 0.0
C20A N5 C15 N4 -13.3(5)
C20A N5 C15 C16 168.6(3)
C20A C21A C22A C23A 2.7(16)
C20A C21A C22A C26A 179.6(10)
C21A C20A N6A C24A 8(4)
C21A C22A C23A C24A -0.7(15)
C22A C23A C24A N6A 2(3)
C22A C23A C24A C25A 177.8(10)
C23A C24A N6A C20A -6(4)
N6A C20A C21A C22A -7(3)
C25A C24A N6A C20A 178(2)
C26A C22A C23A C24A -177.6(10)
